data_7157589
loop_
_publ_author_name
'Ren, Panlong'
'Miao, Xinyu'
'Tang, Ting'
'Wu, Yueting'
'Wang, Jing'
'Zeng, Ying'
'Li, Yun'
'Gao, Kun'
'Yang, Yan-Long'

_publ_section_title
;
 Construction of a meroterpenoid-like compound collection by
 precursor-assisted biosynthesis.
;
_journal_issue 30
_journal_name_full 'Organic &amp; biomolecular chemistry'
_journal_page_first 5850
_journal_page_last 5856
_journal_paper_doi 10.1039/d0ob01235a
_journal_volume 18
_journal_year 2020
_chemical_formula_moiety 'C19 H26 O4'
_chemical_formula_sum 'C19 H26 O4'
_chemical_formula_weight 318.40
_space_group_crystal_system monoclinic
_space_group_IT_number 14
_space_group_name_Hall '-P 2yn'
_space_group_name_H-M_alt 'P 1 21/n 1'
_atom_sites_solution_hydrogens geom
_atom_sites_solution_primary direct
_audit_creation_date 2019-10-25
_audit_creation_method
;
Olex2 1.2
(compiled 2018.05.29 svn.r3508 for OlexSys, GUI svn.r5506)
;
_audit_update_record
;
2020-04-18 deposited with the CCDC.	2020-07-10 downloaded from the CCDC.
;
_cell_angle_alpha 90
_cell_angle_beta 111.529(5)
_cell_angle_gamma 90
_cell_formula_units_Z 4
_cell_length_a 10.2175(5)
_cell_length_b 13.7827(5)
_cell_length_c 12.9330(5)
_cell_measurement_reflns_used 2082
_cell_measurement_temperature 293.83(10)
_cell_measurement_theta_max 69.6930
_cell_measurement_theta_min 7.7630
_cell_volume 1694.22(14)
_computing_cell_refinement
;
CrysAlisPro, Agilent Technologies,
Version 1.171.36.28 (release 01-02-2013 CrysAlis171 .NET)
(compiled Feb  1 2013,16:14:44)
;
_computing_data_collection
;
CrysAlisPro, Agilent Technologies,
Version 1.171.36.28 (release 01-02-2013 CrysAlis171 .NET)
(compiled Feb  1 2013,16:14:44)
;
_computing_data_reduction
;
CrysAlisPro, Agilent Technologies,
Version 1.171.36.28 (release 01-02-2013 CrysAlis171 .NET)
(compiled Feb  1 2013,16:14:44)
;
_computing_molecular_graphics 'Olex2 (Dolomanov et al., 2009)'
_computing_publication_material 'Olex2 (Dolomanov et al., 2009)'
_computing_structure_refinement 'ShelXL (Sheldrick, 2015)'
_computing_structure_solution 'ShelXS (Sheldrick, 2008)'
_diffrn_ambient_temperature 293.83(10)
_diffrn_detector_area_resol_mean 16.0733
_diffrn_measured_fraction_theta_full 0.972
_diffrn_measured_fraction_theta_max 0.972
_diffrn_measurement_details
;
#__ type_ start__ end____ width___ exp.time_
  1 omega  -20.00   20.00   1.0000    1.0000
omega____ theta____ kappa____ phi______ frames
    -       -8.5000  -77.0000  -30.0000 40

#__ type_ start__ end____ width___ exp.time_
  2 omega  -76.00  -42.00   1.0000    1.0000
omega____ theta____ kappa____ phi______ frames
    -       -8.5000  -50.0000  -90.0000 34

#__ type_ start__ end____ width___ exp.time_
  3 omega  -28.00    4.00   1.0000    1.0000
omega____ theta____ kappa____ phi______ frames
    -       -8.5000  -50.0000  -90.0000 32

#__ type_ start__ end____ width___ exp.time_
  4 omega  -76.00  -51.00   1.0000    1.0000
omega____ theta____ kappa____ phi______ frames
    -       -8.5000  -77.0000  -90.0000 25

#__ type_ start__ end____ width___ exp.time_
  5 omega   32.00  121.00   1.0000    1.0000
omega____ theta____ kappa____ phi______ frames
    -       54.0000   57.0000  -30.0000 89

#__ type_ start__ end____ width___ exp.time_
  6 omega  -12.00   17.00   1.0000    1.0000
omega____ theta____ kappa____ phi______ frames
    -       54.0000  -57.0000 -180.0000 29

#__ type_ start__ end____ width___ exp.time_
  7 omega   24.00   76.00   1.0000    1.0000
omega____ theta____ kappa____ phi______ frames
    -       54.0000  -57.0000 -180.0000 52

#__ type_ start__ end____ width___ exp.time_
  8 omega   43.00   69.00   1.0000    2.0000
omega____ theta____ kappa____ phi______ frames
    -      108.0000  -50.0000  -60.0000 26

#__ type_ start__ end____ width___ exp.time_
  9 omega   63.00   94.00   1.0000    2.0000
omega____ theta____ kappa____ phi______ frames
    -      108.0000  -25.0000   30.0000 31

#__ type_ start__ end____ width___ exp.time_
 10 omega   53.00   90.00   1.0000    2.0000
omega____ theta____ kappa____ phi______ frames
    -      108.0000  -50.0000   30.0000 37

#__ type_ start__ end____ width___ exp.time_
 11 omega   36.00   90.00   1.0000    2.0000
omega____ theta____ kappa____ phi______ frames
    -      108.0000 -111.0000   30.0000 54

#__ type_ start__ end____ width___ exp.time_
 12 omega   41.00  132.00   1.0000    2.0000
omega____ theta____ kappa____ phi______ frames
    -      108.0000  -63.0000  150.0000 91

#__ type_ start__ end____ width___ exp.time_
 13 omega   36.00   91.00   1.0000    2.0000
omega____ theta____ kappa____ phi______ frames
    -      108.0000  -25.0000   92.0000 55

#__ type_ start__ end____ width___ exp.time_
 14 omega   46.00   84.00   1.0000    2.0000
omega____ theta____ kappa____ phi______ frames
    -      108.0000  -50.0000   90.0000 38

#__ type_ start__ end____ width___ exp.time_
 15 omega   43.00  127.00   1.0000    2.0000
omega____ theta____ kappa____ phi______ frames
    -      108.0000  -91.0000   30.0000 84

#__ type_ start__ end____ width___ exp.time_
 16 omega   82.00  175.00   1.0000    2.0000
omega____ theta____ kappa____ phi______ frames
    -      108.0000   38.0000 -120.0000 93
;
_diffrn_measurement_device_type 'SuperNova, Dual, Cu at zero, Eos'
_diffrn_measurement_method '\w scans'
_diffrn_orient_matrix_UB_11 -0.0274455000
_diffrn_orient_matrix_UB_12 -0.0367787000
_diffrn_orient_matrix_UB_13 0.1027670000
_diffrn_orient_matrix_UB_21 -0.1596824000
_diffrn_orient_matrix_UB_22 0.0037534000
_diffrn_orient_matrix_UB_23 -0.0662694000
_diffrn_orient_matrix_UB_31 0.0038053000
_diffrn_orient_matrix_UB_32 -0.1054640000
_diffrn_orient_matrix_UB_33 -0.0381161000
_diffrn_radiation_monochromator mirror
_diffrn_radiation_type CuK\a
_diffrn_radiation_wavelength 1.54184
_diffrn_reflns_av_R_equivalents 0.0195
_diffrn_reflns_av_unetI/netI 0.0283
_diffrn_reflns_Laue_measured_fraction_full 0.972
_diffrn_reflns_Laue_measured_fraction_max 0.972
_diffrn_reflns_limit_h_max 11
_diffrn_reflns_limit_h_min -12
_diffrn_reflns_limit_k_max 11
_diffrn_reflns_limit_k_min -16
_diffrn_reflns_limit_l_max 14
_diffrn_reflns_limit_l_min -15
_diffrn_reflns_number 5449
_diffrn_reflns_point_group_measured_fraction_full 0.972
_diffrn_reflns_point_group_measured_fraction_max 0.972
_diffrn_reflns_theta_full 66.593
_diffrn_reflns_theta_max 66.593
_diffrn_reflns_theta_min 4.879
_diffrn_source 'SuperNova (Cu) X-ray Source'
_exptl_absorpt_coefficient_mu 0.694
_exptl_absorpt_correction_T_max 1.00000
_exptl_absorpt_correction_T_min 0.67093
_exptl_absorpt_correction_type multi-scan
_exptl_absorpt_process_details
;
CrysAlisPro, Agilent Technologies,
Version 1.171.36.28 (release 01-02-2013 CrysAlis171 .NET)
(compiled Feb  1 2013,16:14:44)
Empirical absorption correction using spherical harmonics,
 implemented in SCALE3 ABSPACK scaling algorithm.
;
_exptl_crystal_colour 'clear light colourless'
_exptl_crystal_colour_lustre clear
_exptl_crystal_colour_modifier light
_exptl_crystal_colour_primary colourless
_exptl_crystal_density_diffrn 1.248
_exptl_crystal_description block
_exptl_crystal_F_000 688
_exptl_crystal_size_max 0.19
_exptl_crystal_size_mid 0.15
_exptl_crystal_size_min 0.12
_refine_diff_density_max 0.384
_refine_diff_density_min -0.239
_refine_diff_density_rms 0.040
_refine_ls_extinction_method none
_refine_ls_goodness_of_fit_ref 1.065
_refine_ls_hydrogen_treatment constr
_refine_ls_matrix_type full
_refine_ls_number_parameters 215
_refine_ls_number_reflns 2913
_refine_ls_number_restraints 0
_refine_ls_restrained_S_all 1.065
_refine_ls_R_factor_all 0.0620
_refine_ls_R_factor_gt 0.0508
_refine_ls_shift/su_max 0.000
_refine_ls_shift/su_mean 0.000
_refine_ls_structure_factor_coef Fsqd
_refine_ls_weighting_details 'w=1/[\s^2^(Fo^2^)+(0.0741P)^2^+0.3329P] where P=(Fo^2^+2Fc^2^)/3'
_refine_ls_weighting_scheme calc
_refine_ls_wR_factor_gt 0.1343
_refine_ls_wR_factor_ref 0.1469
_reflns_Friedel_coverage 0.000
_reflns_number_gt 2322
_reflns_number_total 2913
_reflns_threshold_expression 'I > 2\s(I)'
_cod_data_source_file d0ob01235a2.cif
_cod_data_source_block renpl_1025
_cod_depositor_comments
;Adding full bibliography for 7157587--7157591.cif.

 Adding full bibliography for 7157587--7157591.cif.
;
_cod_original_cell_volume 1694.22(13)
_cod_database_code 7157589
_shelx_shelxl_version_number 2018/3
_shelx_space_group_comment
;
The symmetry employed for this shelxl refinement is uniquely defined
by the following loop, which should always be used as a source of
symmetry information in preference to the above space-group names.
They are only intended as comments.
;
_reflns_odcompleteness_completeness 96.86
_reflns_odcompleteness_iscentric 1
_reflns_odcompleteness_theta 66.97
_olex2_refinement_description
;
1. Fixed Uiso
 At 1.2 times of:
  All C(H) groups, All C(H,H) groups
 At 1.5 times of:
  All C(H,H,H) groups, All O(H) groups
2.a Ternary CH refined with riding coordinates:
 C2(H2), C3(H3), C12(H12)
2.b Secondary CH2 refined with riding coordinates:
 C21(H21A,H21B), C23(H23A,H23B)
2.c Aromatic/amide H refined with riding coordinates:
 C14(H14), C18(H18)
2.d Idealised Me refined as rotating group:
 C16(H16A,H16B,H16C), C17(H17A,H17B,H17C), C19(H19A,H19B,H19C), C20(H20A,H20B,
 H20C), C22(H22A,H22B,H22C)
2.e Idealised tetrahedral OH refined as rotating group:
 O5(H5), O10(H10)
;
_olex2_date_sample_data_collection 2019-10-25
_olex2_submission_special_instructions 'No special instructions were received'

loop_
_space_group_symop_operation_xyz
'x, y, z'
'-x+1/2, y+1/2, -z+1/2'
'-x, -y, -z'
'x-1/2, -y-1/2, z-1/2'

loop_
_atom_site_label
_atom_site_type_symbol
_atom_site_fract_x
_atom_site_fract_y
_atom_site_fract_z
_atom_site_U_iso_or_equiv
_atom_site_adp_type
_atom_site_occupancy
_atom_site_site_symmetry_order
_atom_site_calc_flag
_atom_site_refinement_flags_posn
_atom_site_refinement_flags_adp
_atom_site_refinement_flags_occupancy
_atom_site_disorder_assembly
_atom_site_disorder_group
O1 O 0.48825(13) 0.04869(10) 0.30579(10) 0.0467(3) Uani 1 1 d . . . . .
C2 C 0.38011(18) 0.11092(13) 0.31443(14) 0.0408(4) Uani 1 1 d . . . . .
H2 H 0.314638 0.127027 0.239481 0.049 Uiso 1 1 calc R . . . .
C3 C 0.29966(19) 0.06346(13) 0.37738(14) 0.0412(4) Uani 1 1 d . . . . .
H3 H 0.364834 0.047812 0.452573 0.049 Uiso 1 1 calc R . . . .
C4 C 0.44819(19) 0.20307(13) 0.37246(14) 0.0424(4) Uani 1 1 d . . . . .
O5 O 0.14494(17) -0.01031(10) 0.20912(11) 0.0617(4) Uani 1 1 d . . . . .
H5 H 0.115709 -0.062036 0.177854 0.092 Uiso 1 1 calc GR . . . .
O6 O 0.63282(19) 0.17676(13) 0.29916(15) 0.0758(5) Uani 1 1 d . . . . .
C7 C 0.3977(2) 0.25561(13) 0.44365(14) 0.0442(4) Uani 1 1 d . . . . .
C8 C 0.4772(2) 0.33613(14) 0.49930(16) 0.0532(5) Uani 1 1 d . . . . .
C9 C 0.5723(2) 0.23035(15) 0.35939(16) 0.0517(5) Uani 1 1 d . . . . .
O10 O 0.43359(19) 0.38783(12) 0.57198(14) 0.0710(5) Uani 1 1 d . . . . .
H10 H 0.497303 0.423598 0.609804 0.106 Uiso 1 1 calc GR . . . .
C11 C 0.5621(2) 0.09119(16) 0.24393(16) 0.0505(5) Uani 1 1 d . . . . .
C12 C 0.1947(2) 0.13985(15) 0.38479(15) 0.0487(5) Uani 1 1 d . . . . .
H12 H 0.150684 0.167462 0.310146 0.058 Uiso 1 1 calc R . . . .
C13 C 0.2642(2) 0.22503(15) 0.46292(15) 0.0492(5) Uani 1 1 d . . . . .
C14 C 0.6454(2) 0.31219(17) 0.41230(19) 0.0610(6) Uani 1 1 d . . . . .
H14 H 0.726277 0.331660 0.400967 0.073 Uiso 1 1 calc R . . . .
C15 C 0.2100(2) -0.02620(14) 0.32713(14) 0.0463(4) Uani 1 1 d . . . . .
C16 C 0.1561(2) 0.30844(18) 0.4350(2) 0.0664(6) Uani 1 1 d . . . . .
H16A H 0.192238 0.360399 0.487192 0.100 Uiso 1 1 calc GR . . . .
H16B H 0.069616 0.285213 0.439317 0.100 Uiso 1 1 calc GR . . . .
H16C H 0.139003 0.331608 0.361209 0.100 Uiso 1 1 calc GR . . . .
C17 C 0.2900(2) -0.12037(15) 0.34791(17) 0.0605(6) Uani 1 1 d . . . . .
H17A H 0.361819 -0.117093 0.316683 0.091 Uiso 1 1 calc GR . . . .
H17B H 0.226560 -0.172536 0.313813 0.091 Uiso 1 1 calc GR . . . .
H17C H 0.332579 -0.131563 0.426500 0.091 Uiso 1 1 calc GR . . . .
C18 C 0.5970(2) 0.36423(15) 0.48173(18) 0.0602(6) Uani 1 1 d . . . . .
H18 H 0.645696 0.419159 0.517361 0.072 Uiso 1 1 calc R . . . .
C19 C 0.6762(3) 0.0219(2) 0.2461(2) 0.0777(7) Uani 1 1 d . . . . .
H19A H 0.733497 0.007070 0.321727 0.117 Uiso 1 1 calc GR . . . .
H19B H 0.733404 0.050991 0.209887 0.117 Uiso 1 1 calc GR . . . .
H19C H 0.634824 -0.036712 0.207929 0.117 Uiso 1 1 calc GR . . . .
C20 C 0.3059(3) 0.19505(18) 0.58649(17) 0.0642(6) Uani 1 1 d . . . . .
H20A H 0.358773 0.135747 0.599668 0.096 Uiso 1 1 calc GR . . . .
H20B H 0.222404 0.185609 0.602858 0.096 Uiso 1 1 calc GR . . . .
H20C H 0.362204 0.245235 0.633408 0.096 Uiso 1 1 calc GR . . . .
C21 C 0.0997(3) -0.0232(2) 0.3813(3) 0.0826(8) Uani 1 1 d . . . . .
H21A H 0.011424 -0.050006 0.331051 0.099 Uiso 1 1 calc R . . . .
H21B H 0.131049 -0.061455 0.448965 0.099 Uiso 1 1 calc R . . . .
C22 C 0.4681(3) 0.1175(3) 0.12718(19) 0.0878(10) Uani 1 1 d . . . . .
H22A H 0.412683 0.062178 0.091825 0.132 Uiso 1 1 calc GR . . . .
H22B H 0.524695 0.137509 0.085937 0.132 Uiso 1 1 calc GR . . . .
H22C H 0.406909 0.169723 0.129387 0.132 Uiso 1 1 calc GR . . . .
C23 C 0.0798(3) 0.0807(2) 0.4072(2) 0.0737(7) Uani 1 1 d . . . . .
H23A H 0.089175 0.087252 0.484251 0.088 Uiso 1 1 calc R . . . .
H23B H -0.012929 0.103302 0.360226 0.088 Uiso 1 1 calc R . . . .

loop_
_atom_site_aniso_label
_atom_site_aniso_U_11
_atom_site_aniso_U_22
_atom_site_aniso_U_33
_atom_site_aniso_U_23
_atom_site_aniso_U_13
_atom_site_aniso_U_12
O1 0.0430(7) 0.0537(7) 0.0485(7) 0.0019(6) 0.0227(6) -0.0026(6)
C2 0.0348(8) 0.0519(10) 0.0345(8) 0.0000(7) 0.0111(7) -0.0034(7)
C3 0.0378(9) 0.0517(10) 0.0332(8) -0.0012(7) 0.0120(7) -0.0059(7)
C4 0.0392(9) 0.0477(10) 0.0340(8) 0.0049(7) 0.0062(7) -0.0046(7)
O5 0.0659(9) 0.0530(8) 0.0436(7) -0.0005(6) -0.0064(7) -0.0089(7)
O6 0.0700(11) 0.0839(12) 0.0916(12) -0.0184(9) 0.0510(10) -0.0278(9)
C7 0.0434(10) 0.0449(9) 0.0362(8) 0.0037(7) 0.0052(7) 0.0030(8)
C8 0.0530(12) 0.0467(10) 0.0458(10) 0.0023(8) 0.0016(9) 0.0037(9)
C9 0.0482(11) 0.0567(11) 0.0499(10) 0.0046(9) 0.0175(9) -0.0073(9)
O10 0.0750(11) 0.0585(9) 0.0690(10) -0.0219(7) 0.0140(8) -0.0037(8)
C11 0.0431(10) 0.0676(12) 0.0447(9) 0.0025(9) 0.0208(8) -0.0049(9)
C12 0.0406(9) 0.0633(12) 0.0424(9) -0.0041(8) 0.0156(8) -0.0030(9)
C13 0.0497(11) 0.0567(11) 0.0407(9) -0.0032(8) 0.0161(8) 0.0021(9)
C14 0.0494(11) 0.0611(13) 0.0638(13) 0.0084(10) 0.0104(10) -0.0162(10)
C15 0.0441(10) 0.0551(11) 0.0374(9) -0.0011(8) 0.0122(8) -0.0107(8)
C16 0.0601(13) 0.0736(15) 0.0667(13) -0.0066(11) 0.0249(11) 0.0107(11)
C17 0.0670(13) 0.0515(11) 0.0505(11) 0.0065(9) 0.0068(10) -0.0093(10)
C18 0.0563(12) 0.0458(10) 0.0609(12) 0.0006(9) 0.0006(10) -0.0091(9)
C19 0.0617(14) 0.0938(19) 0.0934(18) 0.0128(15) 0.0471(14) 0.0108(13)
C20 0.0798(16) 0.0721(14) 0.0432(11) -0.0039(10) 0.0253(11) -0.0069(12)
C21 0.0718(16) 0.0859(18) 0.109(2) -0.0182(16) 0.0557(17) -0.0287(14)
C22 0.0588(14) 0.160(3) 0.0513(12) 0.0247(15) 0.0285(11) 0.0050(17)
C23 0.0573(13) 0.0879(17) 0.0913(17) -0.0209(14) 0.0453(13) -0.0184(12)

loop_
_atom_type_symbol
_atom_type_description
_atom_type_scat_dispersion_real
_atom_type_scat_dispersion_imag
_atom_type_scat_source
C C 0.0181 0.0091 'International Tables Vol C Tables 4.2.6.8 and 6.1.1.4'
H H 0.0000 0.0000 'International Tables Vol C Tables 4.2.6.8 and 6.1.1.4'
O O 0.0492 0.0322 'International Tables Vol C Tables 4.2.6.8 and 6.1.1.4'

loop_
_geom_angle_atom_site_label_1
_geom_angle_atom_site_label_2
_geom_angle_atom_site_label_3
_geom_angle
_geom_angle_site_symmetry_1
_geom_angle_site_symmetry_3
_geom_angle_publ_flag
C11 O1 C2 112.50(14) . . ?
O1 C2 H2 108.9 . . ?
O1 C2 C3 111.83(15) . . ?
O1 C2 C4 108.31(14) . . ?
C3 C2 H2 108.9 . . ?
C3 C2 C4 109.93(14) . . ?
C4 C2 H2 108.9 . . ?
C2 C3 H3 109.0 . . ?
C2 C3 C12 105.64(15) . . ?
C2 C3 C15 118.80(14) . . ?
C12 C3 H3 109.0 . . ?
C12 C3 C15 104.92(15) . . ?
C15 C3 H3 109.0 . . ?
C7 C4 C2 123.01(16) . . ?
C9 C4 C2 116.20(17) . . ?
C9 C4 C7 120.60(18) . . ?
C15 O5 H5 109.5 . . ?
C9 O6 C11 118.44(16) . . ?
C4 C7 C13 121.73(16) . . ?
C8 C7 C4 117.27(18) . . ?
C8 C7 C13 120.98(17) . . ?
O10 C8 C7 119.1(2) . . ?
O10 C8 C18 119.72(19) . . ?
C18 C8 C7 121.2(2) . . ?
O6 C9 C4 122.92(18) . . ?
O6 C9 C14 116.34(19) . . ?
C14 C9 C4 120.7(2) . . ?
C8 O10 H10 109.5 . . ?
O1 C11 O6 109.65(15) . . ?
O1 C11 C19 107.39(18) . . ?
O1 C11 C22 113.02(17) . . ?
O6 C11 C19 105.59(19) . . ?
O6 C11 C22 108.7(2) . . ?
C19 C11 C22 112.2(2) . . ?
C3 C12 H12 106.5 . . ?
C3 C12 C13 113.57(16) . . ?
C3 C12 C23 104.31(18) . . ?
C13 C12 H12 106.5 . . ?
C13 C12 C23 118.63(17) . . ?
C23 C12 H12 106.5 . . ?
C7 C13 C12 109.04(15) . . ?
C7 C13 C16 111.15(17) . . ?
C7 C13 C20 108.48(17) . . ?
C12 C13 C16 107.20(17) . . ?
C12 C13 C20 111.01(17) . . ?
C16 C13 C20 109.96(17) . . ?
C9 C14 H14 120.4 . . ?
C18 C14 C9 119.2(2) . . ?
C18 C14 H14 120.4 . . ?
O5 C15 C3 107.35(14) . . ?
O5 C15 C17 109.25(16) . . ?
O5 C15 C21 110.46(19) . . ?
C17 C15 C3 114.75(16) . . ?
C17 C15 C21 112.60(19) . . ?
C21 C15 C3 102.15(16) . . ?
C13 C16 H16A 109.5 . . ?
C13 C16 H16B 109.5 . . ?
C13 C16 H16C 109.5 . . ?
H16A C16 H16B 109.5 . . ?
H16A C16 H16C 109.5 . . ?
H16B C16 H16C 109.5 . . ?
C15 C17 H17A 109.5 . . ?
C15 C17 H17B 109.5 . . ?
C15 C17 H17C 109.5 . . ?
H17A C17 H17B 109.5 . . ?
H17A C17 H17C 109.5 . . ?
H17B C17 H17C 109.5 . . ?
C8 C18 H18 119.5 . . ?
C14 C18 C8 120.97(19) . . ?
C14 C18 H18 119.5 . . ?
C11 C19 H19A 109.5 . . ?
C11 C19 H19B 109.5 . . ?
C11 C19 H19C 109.5 . . ?
H19A C19 H19B 109.5 . . ?
H19A C19 H19C 109.5 . . ?
H19B C19 H19C 109.5 . . ?
C13 C20 H20A 109.5 . . ?
C13 C20 H20B 109.5 . . ?
C13 C20 H20C 109.5 . . ?
H20A C20 H20B 109.5 . . ?
H20A C20 H20C 109.5 . . ?
H20B C20 H20C 109.5 . . ?
C15 C21 H21A 110.1 . . ?
C15 C21 H21B 110.1 . . ?
H21A C21 H21B 108.4 . . ?
C23 C21 C15 108.08(19) . . ?
C23 C21 H21A 110.1 . . ?
C23 C21 H21B 110.1 . . ?
C11 C22 H22A 109.5 . . ?
C11 C22 H22B 109.5 . . ?
C11 C22 H22C 109.5 . . ?
H22A C22 H22B 109.5 . . ?
H22A C22 H22C 109.5 . . ?
H22B C22 H22C 109.5 . . ?
C12 C23 H23A 110.4 . . ?
C12 C23 H23B 110.4 . . ?
C21 C23 C12 106.72(18) . . ?
C21 C23 H23A 110.4 . . ?
C21 C23 H23B 110.4 . . ?
H23A C23 H23B 108.6 . . ?

loop_
_geom_bond_atom_site_label_1
_geom_bond_atom_site_label_2
_geom_bond_distance
_geom_bond_site_symmetry_2
_geom_bond_publ_flag
O1 C2 1.435(2) . ?
O1 C11 1.413(2) . ?
C2 H2 0.9800 . ?
C2 C3 1.503(2) . ?
C2 C4 1.509(2) . ?
C3 H3 0.9800 . ?
C3 C12 1.531(3) . ?
C3 C15 1.533(2) . ?
C4 C7 1.410(3) . ?
C4 C9 1.391(3) . ?
O5 H5 0.8200 . ?
O5 C15 1.440(2) . ?
O6 C9 1.374(3) . ?
O6 C11 1.430(3) . ?
C7 C8 1.407(3) . ?
C7 C13 1.532(3) . ?
C8 O10 1.377(3) . ?
C8 C18 1.380(3) . ?
C9 C14 1.387(3) . ?
O10 H10 0.8200 . ?
C11 C19 1.500(3) . ?
C11 C22 1.507(3) . ?
C12 H12 0.9800 . ?
C12 C13 1.542(3) . ?
C12 C23 1.542(3) . ?
C13 C16 1.543(3) . ?
C13 C20 1.551(3) . ?
C14 H14 0.9300 . ?
C14 C18 1.375(3) . ?
C15 C17 1.504(3) . ?
C15 C21 1.530(3) . ?
C16 H16A 0.9600 . ?
C16 H16B 0.9600 . ?
C16 H16C 0.9600 . ?
C17 H17A 0.9600 . ?
C17 H17B 0.9600 . ?
C17 H17C 0.9600 . ?
C18 H18 0.9300 . ?
C19 H19A 0.9600 . ?
C19 H19B 0.9600 . ?
C19 H19C 0.9600 . ?
C20 H20A 0.9600 . ?
C20 H20B 0.9600 . ?
C20 H20C 0.9600 . ?
C21 H21A 0.9700 . ?
C21 H21B 0.9700 . ?
C21 C23 1.501(4) . ?
C22 H22A 0.9600 . ?
C22 H22B 0.9600 . ?
C22 H22C 0.9600 . ?
C23 H23A 0.9700 . ?
C23 H23B 0.9700 . ?

loop_
_geom_torsion_atom_site_label_1
_geom_torsion_atom_site_label_2
_geom_torsion_atom_site_label_3
_geom_torsion_atom_site_label_4
_geom_torsion
_geom_torsion_site_symmetry_1
_geom_torsion_site_symmetry_2
_geom_torsion_site_symmetry_3
_geom_torsion_site_symmetry_4
_geom_torsion_publ_flag
O1 C2 C3 C12 177.11(13) . . . . ?
O1 C2 C3 C15 -65.6(2) . . . . ?
O1 C2 C4 C7 -146.45(16) . . . . ?
O1 C2 C4 C9 28.5(2) . . . . ?
C2 O1 C11 O6 62.8(2) . . . . ?
C2 O1 C11 C19 177.05(16) . . . . ?
C2 O1 C11 C22 -58.7(2) . . . . ?
C2 C3 C12 C13 -70.39(19) . . . . ?
C2 C3 C12 C23 159.00(16) . . . . ?
C2 C3 C15 O5 -38.7(2) . . . . ?
C2 C3 C15 C17 82.9(2) . . . . ?
C2 C3 C15 C21 -155.0(2) . . . . ?
C2 C4 C7 C8 175.17(16) . . . . ?
C2 C4 C7 C13 -3.0(3) . . . . ?
C2 C4 C9 O6 -1.1(3) . . . . ?
C2 C4 C9 C14 -177.90(17) . . . . ?
C3 C2 C4 C7 -24.0(2) . . . . ?
C3 C2 C4 C9 150.94(17) . . . . ?
C3 C12 C13 C7 42.7(2) . . . . ?
C3 C12 C13 C16 163.10(16) . . . . ?
C3 C12 C13 C20 -76.8(2) . . . . ?
C3 C12 C23 C21 -15.0(3) . . . . ?
C3 C15 C21 C23 28.1(3) . . . . ?
C4 C2 C3 C12 56.75(18) . . . . ?
C4 C2 C3 C15 174.08(15) . . . . ?
C4 C7 C8 O10 -178.22(17) . . . . ?
C4 C7 C8 C18 2.2(3) . . . . ?
C4 C7 C13 C12 -6.0(2) . . . . ?
C4 C7 C13 C16 -123.93(19) . . . . ?
C4 C7 C13 C20 115.06(19) . . . . ?
C4 C9 C14 C18 2.6(3) . . . . ?
O5 C15 C21 C23 -85.8(2) . . . . ?
O6 C9 C14 C18 -174.4(2) . . . . ?
C7 C4 C9 O6 173.93(18) . . . . ?
C7 C4 C9 C14 -2.8(3) . . . . ?
C7 C8 C18 C14 -2.4(3) . . . . ?
C8 C7 C13 C12 175.93(16) . . . . ?
C8 C7 C13 C16 58.0(2) . . . . ?
C8 C7 C13 C20 -63.1(2) . . . . ?
C9 C4 C7 C8 0.4(3) . . . . ?
C9 C4 C7 C13 -177.73(17) . . . . ?
C9 O6 C11 O1 -31.9(3) . . . . ?
C9 O6 C11 C19 -147.3(2) . . . . ?
C9 O6 C11 C22 92.2(2) . . . . ?
C9 C14 C18 C8 0.0(3) . . . . ?
O10 C8 C18 C14 177.95(19) . . . . ?
C11 O1 C2 C3 178.22(14) . . . . ?
C11 O1 C2 C4 -60.49(18) . . . . ?
C11 O6 C9 C4 2.5(3) . . . . ?
C11 O6 C9 C14 179.42(19) . . . . ?
C12 C3 C15 O5 78.96(18) . . . . ?
C12 C3 C15 C17 -159.41(16) . . . . ?
C12 C3 C15 C21 -37.3(2) . . . . ?
C13 C7 C8 O10 0.0(3) . . . . ?
C13 C7 C8 C18 -179.65(18) . . . . ?
C13 C12 C23 C21 -142.5(2) . . . . ?
C15 C3 C12 C13 163.29(15) . . . . ?
C15 C3 C12 C23 32.68(19) . . . . ?
C15 C21 C23 C12 -8.4(3) . . . . ?
C17 C15 C21 C23 151.7(2) . . . . ?
C23 C12 C13 C7 165.73(19) . . . . ?
C23 C12 C13 C16 -73.8(2) . . . . ?
C23 C12 C13 C20 46.3(3) . . . . ?
